data_4035921
loop_
_publ_author_name
'Jing, Kun'
'Wang, Xiang-Nan'
'Wang, Guan-Wu'

_publ_section_title
;
 Diastereoselective Synthesis of Oxazoloisoindolinones via Cascade
 Pd-Catalyzed ortho-Acylation of N-Benzoyl \a-Amino Acid Derivatives and
 Subsequent Double Intramolecular Cyclizations.
;
_journal_issue 1
_journal_name_full 'The Journal of organic chemistry'
_journal_page_first 161
_journal_page_last 172
_journal_paper_doi 10.1021/acs.joc.8b02509
_journal_volume 84
_journal_year 2019
_chemical_formula_sum 'C20 H19 N O3'
_chemical_formula_weight 321.36
_space_group_crystal_system monoclinic
_space_group_IT_number 15
_space_group_name_Hall '-C 2yc'
_space_group_name_H-M_alt 'C 1 2/c 1'
_atom_sites_solution_hydrogens geom
_audit_creation_method SHELXL-2013
_cell_angle_alpha 90
_cell_angle_beta 96.5550(10)
_cell_angle_gamma 90
_cell_formula_units_Z 8
_cell_length_a 13.33980(10)
_cell_length_b 9.98410(10)
_cell_length_c 25.3045(2)
_cell_measurement_reflns_used 22132
_cell_measurement_temperature 291(2)
_cell_measurement_theta_max 71.3320
_cell_measurement_theta_min 5.2880
_cell_volume 3348.17(5)
_computing_cell_refinement 'CrysAlisPro (Rigaku OD, 2015)'
_computing_data_collection 'CrysAlisPro (Rigaku OD, 2015)'
_computing_data_reduction 'CrysAlisPro (Rigaku OD, 2015)'
_computing_molecular_graphics 'Ortep-3 (L. J. Farrugia, 2001)'
_computing_publication_material SHELXL-97
_computing_structure_refinement 'SHELXL-97 (Sheldrick, 1997)'
_computing_structure_solution 'SHELXS-97 (Sheldrick, 1997)'
_diffrn_ambient_temperature 291(2)
_diffrn_detector_area_resol_mean 5.2169
_diffrn_measured_fraction_theta_full 1.000
_diffrn_measured_fraction_theta_max 0.995
_diffrn_measurement_device_type 'SuperNova, Dual, Cu at zero, AtlasS2'
_diffrn_measurement_method '\w scans'
_diffrn_radiation_type CuK\a
_diffrn_radiation_wavelength 1.54184
_diffrn_reflns_av_R_equivalents 0.0320
_diffrn_reflns_av_unetI/netI 0.0117
_diffrn_reflns_Laue_measured_fraction_full 1.000
_diffrn_reflns_Laue_measured_fraction_max 0.995
_diffrn_reflns_limit_h_max 16
_diffrn_reflns_limit_h_min -15
_diffrn_reflns_limit_k_max 12
_diffrn_reflns_limit_k_min -12
_diffrn_reflns_limit_l_max 30
_diffrn_reflns_limit_l_min -31
_diffrn_reflns_number 29299
_diffrn_reflns_point_group_measured_fraction_full 1.000
_diffrn_reflns_point_group_measured_fraction_max 0.995
_diffrn_reflns_theta_full 67.684
_diffrn_reflns_theta_max 71.319
_diffrn_reflns_theta_min 3.516
_diffrn_source 'micro-focus sealed X-ray tube'
_exptl_absorpt_coefficient_mu 0.692
_exptl_absorpt_correction_T_max 1.00000
_exptl_absorpt_correction_T_min 0.27196
_exptl_absorpt_correction_type multi-scan
_exptl_absorpt_process_details
;
CrysAlisPro 1.171.38.46 (Rigaku Oxford Diffraction, 2015)
Empirical absorption correction using spherical harmonics,
 implemented in SCALE3 ABSPACK scaling algorithm.
;
_exptl_crystal_density_diffrn 1.275
_exptl_crystal_description block
_exptl_crystal_F_000 1360
_exptl_crystal_size_max 0.230
_exptl_crystal_size_mid 0.220
_exptl_crystal_size_min 0.200
_refine_diff_density_max 0.213
_refine_diff_density_min -0.248
_refine_diff_density_rms 0.058
_refine_ls_extinction_coef 0.0129(5)
_refine_ls_extinction_expression Fc^*^=kFc[1+0.001xFc^2^\l^3^/sin(2\q)]^-1/4^
_refine_ls_extinction_method SHELXL
_refine_ls_goodness_of_fit_ref 1.079
_refine_ls_hydrogen_treatment constr
_refine_ls_matrix_type full
_refine_ls_number_parameters 221
_refine_ls_number_reflns 3248
_refine_ls_number_restraints 0
_refine_ls_restrained_S_all 1.079
_refine_ls_R_factor_all 0.0455
_refine_ls_R_factor_gt 0.0447
_refine_ls_shift/su_max 0.002
_refine_ls_shift/su_mean 0.000
_refine_ls_structure_factor_coef Fsqd
_refine_ls_weighting_details 'w=1/[\s^2^(Fo^2^)+(0.0618P)^2^+1.5081P] where P=(Fo^2^+2Fc^2^)/3'
_refine_ls_weighting_scheme calc
_refine_ls_wR_factor_gt 0.1173
_refine_ls_wR_factor_ref 0.1180
_reflns_Friedel_coverage 0.000
_reflns_number_gt 3135
_reflns_number_total 3248
_reflns_threshold_expression 'I > 2\s(I)'
_cod_data_source_file jo8b02509_si_003.cif
_cod_data_source_block shelxl
_cod_original_sg_symbol_H-M 'C 2/c'
_cod_database_code 4035921
_shelx_space_group_comment
;
The symmetry employed for this shelxl refinement is uniquely defined
by the following loop, which should always be used as a source of
symmetry information in preference to the above space-group names.
They are only intended as comments.
;
_shelx_estimated_absorpt_t_min 0.857
_shelx_estimated_absorpt_t_max 0.874
_shelxl_version_number 2013-4

loop_
_space_group_symop_operation_xyz
'x, y, z'
'-x, y, -z+1/2'
'x+1/2, y+1/2, z'
'-x+1/2, y+1/2, -z+1/2'
'-x, -y, -z'
'x, -y, z-1/2'
'-x+1/2, -y+1/2, -z'
'x+1/2, -y+1/2, z-1/2'

loop_
_atom_site_label
_atom_site_type_symbol
_atom_site_fract_x
_atom_site_fract_y
_atom_site_fract_z
_atom_site_U_iso_or_equiv
_atom_site_adp_type
_atom_site_occupancy
_atom_site_site_symmetry_order
_atom_site_calc_flag
_atom_site_refinement_flags_posn
_atom_site_refinement_flags_adp
O3 O 2.62003(7) 2.69821(10) 2.59773(4) 0.0490(3) Uani 1 1 d . .
O1 O 2.53403(7) 2.34619(11) 2.51745(4) 0.0518(3) Uani 1 1 d . .
N1 N 2.60158(7) 2.47094(11) 2.58972(4) 0.0388(3) Uani 1 1 d . .
O2 O 2.46328(10) 2.75628(13) 2.61086(6) 0.0771(4) Uani 1 1 d . .
C2 C 2.69501(9) 2.46227(13) 2.51884(5) 0.0391(3) Uani 1 1 d . .
C3 C 2.73774(10) 2.56192(13) 2.55193(5) 0.0401(3) Uani 1 1 d . .
C15 C 2.74204(9) 2.56374(14) 2.65282(5) 0.0420(3) Uani 1 1 d . .
C1 C 2.60123(9) 2.41554(12) 2.53910(5) 0.0392(3) Uani 1 1 d . .
C4 C 2.67840(10) 2.57596(13) 2.59907(5) 0.0400(3) Uani 1 1 d . .
C8 C 2.73756(10) 2.42237(14) 2.47376(5) 0.0432(3) Uani 1 1 d . .
H8 H 2.7081 2.3549 2.4519 0.052 Uiso 1 1 calc R U
C7 C 2.82527(10) 2.48564(15) 2.46203(5) 0.0450(3) Uani 1 1 d . .
C20 C 2.73837(11) 2.65822(17) 2.69250(6) 0.0533(4) Uani 1 1 d . .
H20 H 2.6971 2.7330 2.6866 0.064 Uiso 1 1 calc R U
C6 C 2.86717(10) 2.58671(15) 2.49559(6) 0.0485(3) Uani 1 1 d . .
H6 H 2.9254 2.6295 2.4874 0.058 Uiso 1 1 calc R U
C5 C 2.82491(10) 2.62551(15) 2.54079(5) 0.0481(3) Uani 1 1 d . .
H5 H 2.8544 2.6924 2.5630 0.058 Uiso 1 1 calc R U
C11 C 2.50830(10) 2.51904(15) 2.60773(5) 0.0440(3) Uani 1 1 d . .
H11 H 2.4513 2.4933 2.5818 0.053 Uiso 1 1 calc R U
C12 C 2.48937(11) 2.46814(16) 2.66329(5) 0.0496(4) Uani 1 1 d . .
H12 H 2.5401 2.5082 2.6897 0.059 Uiso 1 1 calc R U
C10 C 2.52283(11) 2.66946(16) 2.60574(6) 0.0521(4) Uani 1 1 d . .
C16 C 2.80514(12) 2.45451(17) 2.66220(6) 0.0581(4) Uani 1 1 d . .
H16 H 2.8088 2.3908 2.6357 0.070 Uiso 1 1 calc R U
C19 C 2.79642(12) 2.6413(2) 2.74118(6) 0.0646(5) Uani 1 1 d . .
H19 H 2.7932 2.7047 2.7679 0.078 Uiso 1 1 calc R U
C9 C 2.87521(12) 2.44572(19) 2.41402(6) 0.0599(4) Uani 1 1 d . .
H9A H 2.8336 2.3817 2.3934 0.090 Uiso 1 1 calc R U
H9B H 2.9398 2.4065 2.4253 0.090 Uiso 1 1 calc R U
H9C H 2.8840 2.5235 2.3927 0.090 Uiso 1 1 calc R U
C18 C 2.85791(13) 2.5331(2) 2.75031(6) 0.0665(5) Uani 1 1 d . .
H18 H 2.8964 2.5225 2.7831 0.080 Uiso 1 1 calc R U
C13 C 2.50075(15) 2.3176(2) 2.66625(7) 0.0684(5) Uani 1 1 d . .
H13A H 2.5678 2.2932 2.6596 0.103 Uiso 1 1 calc R U
H13B H 2.4526 2.2767 2.6400 0.103 Uiso 1 1 calc R U
H13C H 2.4891 2.2872 2.7010 0.103 Uiso 1 1 calc R U
C17 C 2.86275(14) 2.4394(2) 2.71069(7) 0.0681(5) Uani 1 1 d . .
H17 H 2.9051 2.3656 2.7167 0.082 Uiso 1 1 calc R U
C14 C 2.38563(16) 2.5108(3) 2.67617(9) 0.0888(7) Uani 1 1 d . .
H14A H 2.3350 2.4742 2.6502 0.133 Uiso 1 1 calc R U
H14B H 2.3812 2.6068 2.6756 0.133 Uiso 1 1 calc R U
H14C H 2.3751 2.4785 2.7108 0.133 Uiso 1 1 calc R U

loop_
_atom_site_aniso_label
_atom_site_aniso_U_11
_atom_site_aniso_U_22
_atom_site_aniso_U_33
_atom_site_aniso_U_23
_atom_site_aniso_U_13
_atom_site_aniso_U_12
O3 0.0533(6) 0.0430(5) 0.0512(5) -0.0004(4) 0.0077(4) 0.0058(4)
O1 0.0489(5) 0.0569(6) 0.0491(5) -0.0082(4) 0.0042(4) -0.0127(4)
N1 0.0354(5) 0.0452(6) 0.0358(5) -0.0012(4) 0.0048(4) 0.0010(4)
O2 0.0718(8) 0.0655(8) 0.0975(10) 0.0015(7) 0.0252(7) 0.0271(6)
C2 0.0387(6) 0.0427(6) 0.0355(6) 0.0010(5) 0.0030(5) 0.0012(5)
C3 0.0399(6) 0.0451(7) 0.0350(6) 0.0004(5) 0.0029(5) -0.0004(5)
C15 0.0392(6) 0.0507(7) 0.0366(6) -0.0043(5) 0.0058(5) -0.0047(5)
C1 0.0405(6) 0.0399(6) 0.0368(6) -0.0002(5) 0.0026(5) 0.0006(5)
C4 0.0402(6) 0.0409(6) 0.0390(6) -0.0026(5) 0.0047(5) 0.0008(5)
C8 0.0448(7) 0.0469(7) 0.0378(6) -0.0019(5) 0.0037(5) 0.0035(5)
C7 0.0429(7) 0.0535(8) 0.0389(6) 0.0057(5) 0.0065(5) 0.0078(6)
C20 0.0501(8) 0.0625(9) 0.0477(8) -0.0144(6) 0.0070(6) -0.0034(7)
C6 0.0410(7) 0.0588(8) 0.0463(7) 0.0073(6) 0.0070(5) -0.0036(6)
C5 0.0463(7) 0.0538(8) 0.0436(7) -0.0020(6) 0.0028(5) -0.0089(6)
C11 0.0369(6) 0.0554(8) 0.0398(7) 0.0000(5) 0.0049(5) 0.0052(5)
C12 0.0453(7) 0.0672(9) 0.0370(6) -0.0021(6) 0.0079(5) -0.0005(6)
C10 0.0526(8) 0.0555(8) 0.0491(8) 0.0007(6) 0.0094(6) 0.0117(7)
C16 0.0605(9) 0.0626(9) 0.0484(8) -0.0090(7) -0.0055(7) 0.0104(7)
C19 0.0569(9) 0.0931(13) 0.0440(8) -0.0220(8) 0.0065(6) -0.0126(9)
C9 0.0576(9) 0.0744(10) 0.0505(8) 0.0004(7) 0.0191(7) 0.0072(8)
C18 0.0546(9) 0.1031(14) 0.0396(8) -0.0001(8) -0.0035(6) -0.0130(9)
C13 0.0817(12) 0.0746(11) 0.0517(9) 0.0132(8) 0.0197(8) 0.0067(9)
C17 0.0622(10) 0.0794(11) 0.0585(10) 0.0033(8) -0.0113(8) 0.0101(9)
C14 0.0781(13) 0.1075(17) 0.0894(14) 0.0225(12) 0.0473(11) 0.0267(12)

loop_
_atom_type_symbol
_atom_type_description
_atom_type_scat_dispersion_real
_atom_type_scat_dispersion_imag
_atom_type_scat_source
C C 0.0181 0.0091 'International Tables Vol C Tables 4.2.6.8 and 6.1.1.4'
H H 0.0000 0.0000 'International Tables Vol C Tables 4.2.6.8 and 6.1.1.4'
N N 0.0311 0.0180 'International Tables Vol C Tables 4.2.6.8 and 6.1.1.4'
O O 0.0492 0.0322 'International Tables Vol C Tables 4.2.6.8 and 6.1.1.4'

loop_
_geom_angle_atom_site_label_1
_geom_angle_atom_site_label_2
_geom_angle_atom_site_label_3
_geom_angle
C10 O3 C4 109.69(11)
C1 N1 C11 120.35(10)
C1 N1 C4 111.15(10)
C11 N1 C4 108.69(10)
C3 C2 C8 121.69(13)
C3 C2 C1 108.89(11)
C8 C2 C1 129.38(12)
C2 C3 C5 120.40(12)
C2 C3 C4 109.16(11)
C5 C3 C4 130.32(12)
C16 C15 C20 119.02(13)
C16 C15 C4 118.89(12)
C20 C15 C4 122.10(13)
O1 C1 N1 124.47(12)
O1 C1 C2 129.33(12)
N1 C1 C2 106.17(10)
O3 C4 N1 103.61(10)
O3 C4 C3 112.88(10)
N1 C4 C3 103.04(10)
O3 C4 C15 109.40(10)
N1 C4 C15 113.24(10)
C3 C4 C15 114.10(11)
C2 C8 C7 118.51(13)
C2 C8 H8 120.7
C7 C8 H8 120.7
C8 C7 C6 119.15(12)
C8 C7 C9 120.84(14)
C6 C7 C9 120.00(14)
C15 C20 C19 119.93(15)
C15 C20 H20 120.0
C19 C20 H20 120.0
C5 C6 C7 122.15(13)
C5 C6 H6 118.9
C7 C6 H6 118.9
C3 C5 C6 118.08(13)
C3 C5 H5 121.0
C6 C5 H5 121.0
N1 C11 C10 101.51(11)
N1 C11 C12 114.31(11)
C10 C11 C12 113.05(12)
N1 C11 H11 109.2
C10 C11 H11 109.2
C12 C11 H11 109.2
C13 C12 C14 110.93(16)
C13 C12 C11 110.29(12)
C14 C12 C11 110.56(13)
C13 C12 H12 108.3
C14 C12 H12 108.3
C11 C12 H12 108.3
O2 C10 O3 121.25(15)
O2 C10 C11 128.84(15)
O3 C10 C11 109.90(11)
C17 C16 C15 120.39(15)
C17 C16 H16 119.8
C15 C16 H16 119.8
C18 C19 C20 120.79(15)
C18 C19 H19 119.6
C20 C19 H19 119.6
C7 C9 H9A 109.5
C7 C9 H9B 109.5
H9A C9 H9B 109.5
C7 C9 H9C 109.5
H9A C9 H9C 109.5
H9B C9 H9C 109.5
C19 C18 C17 119.55(15)
C19 C18 H18 120.2
C17 C18 H18 120.2
C12 C13 H13A 109.5
C12 C13 H13B 109.5
H13A C13 H13B 109.5
C12 C13 H13C 109.5
H13A C13 H13C 109.5
H13B C13 H13C 109.5
C18 C17 C16 120.33(17)
C18 C17 H17 119.8
C16 C17 H17 119.8
C12 C14 H14A 109.5
C12 C14 H14B 109.5
H14A C14 H14B 109.5
C12 C14 H14C 109.5
H14A C14 H14C 109.5
H14B C14 H14C 109.5

loop_
_geom_bond_atom_site_label_1
_geom_bond_atom_site_label_2
_geom_bond_distance
O3 C10 1.3657(19)
O3 C4 1.4461(16)
O1 C1 1.2129(16)
N1 C1 1.3949(16)
N1 C11 1.4547(16)
N1 C4 1.4663(17)
O2 C10 1.1927(18)
C2 C3 1.3809(19)
C2 C8 1.3894(18)
C2 C1 1.4804(18)
C3 C5 1.3819(19)
C3 C4 1.5115(18)
C15 C16 1.382(2)
C15 C20 1.383(2)
C15 C4 1.5238(18)
C8 C7 1.391(2)
C8 H8 0.9300
C7 C6 1.394(2)
C7 C9 1.5043(19)
C20 C19 1.388(2)
C20 H20 0.9300
C6 C5 1.387(2)
C6 H6 0.9300
C5 H5 0.9300
C11 C10 1.516(2)
C11 C12 1.5425(19)
C11 H11 0.9800
C12 C13 1.512(3)
C12 C14 1.519(2)
C12 H12 0.9800
C16 C17 1.380(2)
C16 H16 0.9300
C19 C18 1.360(3)
C19 H19 0.9300
C9 H9A 0.9600
C9 H9B 0.9600
C9 H9C 0.9600
C18 C17 1.378(3)
C18 H18 0.9300
C13 H13A 0.9600
C13 H13B 0.9600
C13 H13C 0.9600
C17 H17 0.9300
C14 H14A 0.9600
C14 H14B 0.9600
C14 H14C 0.9600

loop_
_geom_torsion_atom_site_label_1
_geom_torsion_atom_site_label_2
_geom_torsion_atom_site_label_3
_geom_torsion_atom_site_label_4
_geom_torsion
C8 C2 C3 C5 0.2(2)
C1 C2 C3 C5 -178.03(12)
C8 C2 C3 C4 -176.28(12)
C1 C2 C3 C4 5.50(14)
C11 N1 C1 O1 -36.67(19)
C4 N1 C1 O1 -165.33(13)
C11 N1 C1 C2 141.72(12)
C4 N1 C1 C2 13.06(13)
C3 C2 C1 O1 166.84(14)
C8 C2 C1 O1 -11.2(2)
C3 C2 C1 N1 -11.43(14)
C8 C2 C1 N1 170.53(13)
C10 O3 C4 N1 19.33(13)
C10 O3 C4 C3 130.07(12)
C10 O3 C4 C15 -101.72(12)
C1 N1 C4 O3 108.18(11)
C11 N1 C4 O3 -26.46(12)
C1 N1 C4 C3 -9.64(13)
C11 N1 C4 C3 -144.29(10)
C1 N1 C4 C15 -133.40(11)
C11 N1 C4 C15 91.95(12)
C2 C3 C4 O3 -108.93(12)
C5 C3 C4 O3 75.07(18)
C2 C3 C4 N1 2.16(13)
C5 C3 C4 N1 -173.83(14)
C2 C3 C4 C15 125.35(12)
C5 C3 C4 C15 -50.64(19)
C16 C15 C4 O3 -178.94(13)
C20 C15 C4 O3 1.27(18)
C16 C15 C4 N1 66.05(17)
C20 C15 C4 N1 -113.73(14)
C16 C15 C4 C3 -51.41(18)
C20 C15 C4 C3 128.80(14)
C3 C2 C8 C7 -0.2(2)
C1 C2 C8 C7 177.58(12)
C2 C8 C7 C6 -0.22(19)
C2 C8 C7 C9 179.43(13)
C16 C15 C20 C19 -1.0(2)
C4 C15 C20 C19 178.78(14)
C8 C7 C6 C5 0.7(2)
C9 C7 C6 C5 -178.91(14)
C2 C3 C5 C6 0.3(2)
C4 C3 C5 C6 175.94(13)
C7 C6 C5 C3 -0.8(2)
C1 N1 C11 C10 -107.10(13)
C4 N1 C11 C10 22.65(13)
C1 N1 C11 C12 130.87(13)
C4 N1 C11 C12 -99.38(13)
N1 C11 C12 C13 -50.82(17)
C10 C11 C12 C13 -166.29(13)
N1 C11 C12 C14 -173.87(15)
C10 C11 C12 C14 70.66(18)
C4 O3 C10 O2 173.38(14)
C4 O3 C10 C11 -5.56(15)
N1 C11 C10 O2 170.57(16)
C12 C11 C10 O2 -66.5(2)
N1 C11 C10 O3 -10.59(14)
C12 C11 C10 O3 112.30(13)
C20 C15 C16 C17 0.7(3)
C4 C15 C16 C17 -179.10(16)
C15 C20 C19 C18 0.6(3)
C20 C19 C18 C17 0.1(3)
C19 C18 C17 C16 -0.4(3)
C15 C16 C17 C18 0.0(3)
